data_1520317
loop_
_publ_author_name
'Ro\&sbach, Jan'
'Harms, Klaus'
'Koert, Ulrich'

_publ_section_title
;
 \a-Crotyl-\a-difluoroboranyloxy-amides: Structure and Reactivity of
 Isolable Intermediates in Stereospecific \a-Ketol Rearrangements.
;
_journal_issue 12
_journal_name_full 'Organic letters'
_journal_page_first 3122
_journal_page_last 3125
_journal_paper_doi 10.1021/acs.orglett.5b01427
_journal_volume 17
_journal_year 2015
_chemical_formula_moiety 'C8 H11 Br O4'
_chemical_formula_sum 'C8 H11 Br O4'
_chemical_formula_weight 251.08
_space_group_crystal_system monoclinic
_space_group_IT_number 14
_space_group_name_Hall '-P 2ybc'
_space_group_name_H-M_alt 'P 1 21/c 1'
_symmetry_space_group_name_Hall '-P 2ybc'
_symmetry_space_group_name_H-M 'P 1 21/c 1'
_atom_sites_solution_hydrogens mixed
_atom_sites_solution_primary direct
_atom_sites_solution_secondary difmap
_audit_creation_method SHELXL-2014/7
_cell_angle_alpha 90
_cell_angle_beta 94.753(3)
_cell_angle_gamma 90
_cell_formula_units_Z 4
_cell_length_a 8.8688(4)
_cell_length_b 18.0772(8)
_cell_length_c 6.0396(3)
_cell_measurement_reflns_used 5075
_cell_measurement_temperature 100(2)
_cell_measurement_theta_max 25.2291
_cell_measurement_theta_min 2.2532
_cell_volume 964.96(8)
_computing_cell_refinement 'BRUKER SAINT'
_computing_data_collection 'BRUKER APEX2 2014.9-0'
_computing_data_reduction 'SAINT V8.34A (Bruker AXS Inc., 2013)'
_computing_molecular_graphics 'DIAMOND (Crystal Impact)'
_computing_structure_refinement 'SHELXL-2014/7 (Sheldrick, 2014)'
_computing_structure_solution 'XT V2014/1 (Bruker AXS Inc., 2014)'
_diffrn_ambient_temperature 100(2)
_diffrn_detector_area_resol_mean 7.9
_diffrn_measured_fraction_theta_full 1.000
_diffrn_measured_fraction_theta_max 1.000
_diffrn_measurement_device_type 'Bruker D8 QUEST area detector'
_diffrn_measurement_method '\w and \f scans'
_diffrn_radiation_type MoK\a
_diffrn_radiation_wavelength 0.71073
_diffrn_reflns_av_R_equivalents 0.0419
_diffrn_reflns_av_unetI/netI 0.0221
_diffrn_reflns_laue_measured_fraction_full 1.000
_diffrn_reflns_laue_measured_fraction_max 1.000
_diffrn_reflns_limit_h_max 10
_diffrn_reflns_limit_h_min -10
_diffrn_reflns_limit_k_max 21
_diffrn_reflns_limit_k_min -21
_diffrn_reflns_limit_l_max 7
_diffrn_reflns_limit_l_min -7
_diffrn_reflns_number 12918
_diffrn_reflns_point_group_measured_fraction_full 1.000
_diffrn_reflns_point_group_measured_fraction_max 1.000
_diffrn_reflns_theta_full 25.242
_diffrn_reflns_theta_max 25.245
_diffrn_reflns_theta_min 2.253
_diffrn_source 'microfocus sealed X-ray tube'
_exptl_absorpt_coefficient_mu 4.240
_exptl_absorpt_correction_T_max 0.85
_exptl_absorpt_correction_T_min 0.42
_exptl_absorpt_correction_type numerical
_exptl_absorpt_process_details 'SADABS V2014/5 (Bruker AXS Inc.)'
_exptl_crystal_colour colourless
_exptl_crystal_density_diffrn 1.728
_exptl_crystal_density_method 'not measured'
_exptl_crystal_description needle
_exptl_crystal_F_000 504
_exptl_crystal_size_max 0.40
_exptl_crystal_size_mid 0.05
_exptl_crystal_size_min 0.04
_refine_diff_density_max 0.802
_refine_diff_density_min -0.362
_refine_diff_density_rms 0.067
_refine_ls_extinction_method none
_refine_ls_goodness_of_fit_ref 1.052
_refine_ls_hydrogen_treatment mixed
_refine_ls_matrix_type full
_refine_ls_number_parameters 124
_refine_ls_number_reflns 1751
_refine_ls_number_restraints 0
_refine_ls_restrained_S_all 1.052
_refine_ls_R_factor_all 0.0310
_refine_ls_R_factor_gt 0.0236
_refine_ls_shift/su_max 0.001
_refine_ls_shift/su_mean 0.000
_refine_ls_structure_factor_coef Fsqd
_refine_ls_weighting_details 'w=1/[\s^2^(Fo^2^)+(0.0242P)^2^+0.6873P] where P=(Fo^2^+2Fc^2^)/3'
_refine_ls_weighting_scheme calc
_refine_ls_wR_factor_gt 0.0510
_refine_ls_wR_factor_ref 0.0538
_reflns_Friedel_coverage 0.000
_reflns_number_gt 1505
_reflns_number_total 1751
_reflns_threshold_expression 'I > 2\s(I)'
_cod_data_source_file ol5b01427_si_002.cif
_cod_data_source_block JR21551_0m
_cod_depositor_comments 'Adding full bibliography for 1520305--1520319.cif.'
_cod_database_code 1520317
_shelx_shelxl_version_number 2014/7
_shelx_space_group_comment
; 
The symmetry employed for this shelxl refinement is uniquely defined 
by the following loop, which should always be used as a source of 
symmetry information in preference to the above space-group names. 
They are only intended as comments. 
;
_shelx_estimated_absorpt_t_min 0.282
_shelx_estimated_absorpt_t_max 0.849

loop_
_space_group_symop_operation_xyz
'x, y, z'
'-x, y+1/2, -z+1/2'
'-x, -y, -z'
'x, -y-1/2, z-1/2'

loop_
_atom_site_label
_atom_site_type_symbol
_atom_site_fract_x
_atom_site_fract_y
_atom_site_fract_z
_atom_site_U_iso_or_equiv
_atom_site_adp_type
_atom_site_occupancy
_atom_site_site_symmetry_order
_atom_site_calc_flag
_atom_site_refinement_flags_posn
_atom_site_refinement_flags_adp
C1 C 1.0498(3) 0.34153(14) 0.3972(4) 0.0232(5) Uani 1 1 d . .
H1A H 1.1602 0.3459 0.4028 0.035 Uiso 1 1 calc R U
H1B H 1.0182 0.2945 0.3272 0.035 Uiso 1 1 calc R U
H1C H 1.0176 0.3432 0.5485 0.035 Uiso 1 1 calc R U
C2 C 0.9790(2) 0.40388(13) 0.2654(3) 0.0177(5) Uani 1 1 d . .
C3 C 0.8118(2) 0.39830(12) 0.1802(3) 0.0135(4) Uani 1 1 d . .
C4 C 0.7034(2) 0.37395(12) 0.3500(3) 0.0126(4) Uani 1 1 d . .
H4 H 0.7551 0.3345 0.4443 0.015 Uiso 1 1 calc R U
C5 C 0.5750(2) 0.33704(12) 0.2024(4) 0.0144(4) Uani 1 1 d . .
H5 H 0.5294 0.2965 0.2876 0.017 Uiso 1 1 calc R U
C6 C 0.4518(2) 0.38828(12) 0.1091(4) 0.0172(5) Uani 1 1 d . .
H6A H 0.4970 0.4292 0.0279 0.021 Uiso 1 1 calc R U
H6B H 0.3993 0.4100 0.2322 0.021 Uiso 1 1 calc R U
C7 C 0.7877(2) 0.33711(12) 0.0045(4) 0.0149(4) Uani 1 1 d . .
C8 C 0.6563(3) 0.43457(13) 0.5040(4) 0.0210(5) Uani 1 1 d . .
H8A H 0.5780 0.4157 0.5945 0.031 Uiso 1 1 calc R U
H8B H 0.6162 0.4767 0.4156 0.031 Uiso 1 1 calc R U
H8C H 0.7442 0.4505 0.6013 0.031 Uiso 1 1 calc R U
O1 O 1.04807(19) 0.45893(10) 0.2200(3) 0.0281(4) Uani 1 1 d . .
O2 O 0.7604(2) 0.46474(9) 0.0769(3) 0.0179(4) Uani 1 1 d . .
H2 H 0.826(3) 0.4841(16) 0.042(5) 0.030(9) Uiso 1 1 d . .
O3 O 0.65181(17) 0.30508(9) 0.0204(3) 0.0171(3) Uani 1 1 d . .
O4 O 0.86921(19) 0.31941(9) -0.1354(3) 0.0223(4) Uani 1 1 d . .
Br1 Br 0.30660(3) 0.33512(2) -0.09145(4) 0.02551(10) Uani 1 1 d . .

loop_
_atom_site_aniso_label
_atom_site_aniso_U_11
_atom_site_aniso_U_22
_atom_site_aniso_U_33
_atom_site_aniso_U_23
_atom_site_aniso_U_13
_atom_site_aniso_U_12
C1 0.0141(11) 0.0318(14) 0.0231(12) 0.0082(11) -0.0023(9) -0.0027(10)
C2 0.0189(12) 0.0273(13) 0.0070(10) 0.0012(10) 0.0015(9) -0.0065(10)
C3 0.0163(11) 0.0134(11) 0.0106(10) 0.0035(9) -0.0006(8) 0.0001(9)
C4 0.0129(10) 0.0144(11) 0.0104(11) -0.0003(9) 0.0001(8) -0.0006(9)
C5 0.0135(11) 0.0159(11) 0.0139(11) 0.0005(9) 0.0014(9) -0.0003(9)
C6 0.0150(11) 0.0182(12) 0.0174(11) -0.0018(9) -0.0040(9) -0.0009(9)
C7 0.0152(11) 0.0158(11) 0.0128(11) 0.0027(10) -0.0037(9) 0.0037(9)
C8 0.0238(12) 0.0241(13) 0.0148(11) -0.0034(10) 0.0009(10) 0.0010(10)
O1 0.0271(9) 0.0341(10) 0.0220(9) 0.0093(8) -0.0045(7) -0.0165(8)
O2 0.0197(9) 0.0149(8) 0.0189(9) 0.0064(7) 0.0003(7) -0.0031(7)
O3 0.0156(8) 0.0168(8) 0.0181(8) -0.0064(7) -0.0022(6) -0.0001(6)
O4 0.0220(9) 0.0304(10) 0.0148(8) -0.0026(7) 0.0028(7) 0.0068(7)
Br1 0.01749(14) 0.02873(15) 0.02839(15) -0.00388(11) -0.00971(9) -0.00090(10)

loop_
_atom_type_symbol
_atom_type_description
_atom_type_scat_dispersion_real
_atom_type_scat_dispersion_imag
_atom_type_scat_source
C C 0.0033 0.0016 'International Tables Vol C Tables 4.2.6.8 and 6.1.1.4'
H H 0.0000 0.0000 'International Tables Vol C Tables 4.2.6.8 and 6.1.1.4'
O O 0.0106 0.0060 'International Tables Vol C Tables 4.2.6.8 and 6.1.1.4'
Br Br -0.2901 2.4595 'International Tables Vol C Tables 4.2.6.8 and 6.1.1.4'

loop_
_geom_angle_atom_site_label_1
_geom_angle_atom_site_label_2
_geom_angle_atom_site_label_3
_geom_angle
C2 C1 H1A 109.5
C2 C1 H1B 109.5
H1A C1 H1B 109.5
C2 C1 H1C 109.5
H1A C1 H1C 109.5
H1B C1 H1C 109.5
O1 C2 C1 123.0(2)
O1 C2 C3 118.1(2)
C1 C2 C3 118.90(19)
O2 C3 C4 110.09(17)
O2 C3 C2 111.14(18)
C4 C3 C2 116.04(17)
O2 C3 C7 106.63(16)
C4 C3 C7 101.35(17)
C2 C3 C7 110.82(18)
C8 C4 C3 115.08(18)
C8 C4 C5 116.09(18)
C3 C4 C5 102.27(16)
C8 C4 H4 107.6
C3 C4 H4 107.6
C5 C4 H4 107.6
O3 C5 C6 109.33(17)
O3 C5 C4 103.83(16)
C6 C5 C4 115.41(18)
O3 C5 H5 109.3
C6 C5 H5 109.3
C4 C5 H5 109.3
C5 C6 Br1 110.56(15)
C5 C6 H6A 109.5
Br1 C6 H6A 109.5
C5 C6 H6B 109.5
Br1 C6 H6B 109.5
H6A C6 H6B 108.1
O4 C7 O3 122.0(2)
O4 C7 C3 128.4(2)
O3 C7 C3 109.55(17)
C4 C8 H8A 109.5
C4 C8 H8B 109.5
H8A C8 H8B 109.5
C4 C8 H8C 109.5
H8A C8 H8C 109.5
H8B C8 H8C 109.5
C3 O2 H2 108(2)
C7 O3 C5 111.08(16)

loop_
_geom_bond_atom_site_label_1
_geom_bond_atom_site_label_2
_geom_bond_distance
C1 C2 1.488(3)
C1 H1A 0.9800
C1 H1B 0.9800
C1 H1C 0.9800
C2 O1 1.212(3)
C2 C3 1.532(3)
C3 O2 1.411(3)
C3 C4 1.528(3)
C3 C7 1.536(3)
C4 C8 1.518(3)
C4 C5 1.539(3)
C4 H4 1.0000
C5 O3 1.459(3)
C5 C6 1.506(3)
C5 H5 1.0000
C6 Br1 1.947(2)
C6 H6A 0.9900
C6 H6B 0.9900
C7 O4 1.200(3)
C7 O3 1.347(3)
C8 H8A 0.9800
C8 H8B 0.9800
C8 H8C 0.9800
O2 H2 0.72(3)

loop_
_geom_hbond_atom_site_label_D
_geom_hbond_atom_site_label_H
_geom_hbond_atom_site_label_A
_geom_hbond_distance_DH
_geom_hbond_distance_HA
_geom_hbond_distance_DA
_geom_hbond_angle_DHA
_geom_hbond_site_symmetry_A
O2 H2 O1 0.72(3) 2.21(3) 2.627(2) 117(3) .
O2 H2 O1 0.72(3) 2.26(3) 2.917(2) 152(3) 3_765

loop_
_geom_torsion_atom_site_label_1
_geom_torsion_atom_site_label_2
_geom_torsion_atom_site_label_3
_geom_torsion_atom_site_label_4
_geom_torsion
O1 C2 C3 O2 -6.1(3)
C1 C2 C3 O2 174.57(19)
O1 C2 C3 C4 -132.9(2)
C1 C2 C3 C4 47.8(3)
O1 C2 C3 C7 112.2(2)
C1 C2 C3 C7 -67.0(3)
O2 C3 C4 C8 -46.6(2)
C2 C3 C4 C8 80.7(2)
C7 C3 C4 C8 -159.19(18)
O2 C3 C4 C5 80.2(2)
C2 C3 C4 C5 -152.51(18)
C7 C3 C4 C5 -32.4(2)
C8 C4 C5 O3 158.49(18)
C3 C4 C5 O3 32.4(2)
C8 C4 C5 C6 38.9(3)
C3 C4 C5 C6 -87.3(2)
O3 C5 C6 Br1 59.05(19)
C4 C5 C6 Br1 175.62(14)
O2 C3 C7 O4 84.6(3)
C4 C3 C7 O4 -160.2(2)
C2 C3 C7 O4 -36.5(3)
O2 C3 C7 O3 -92.8(2)
C4 C3 C7 O3 22.4(2)
C2 C3 C7 O3 146.16(17)
O4 C7 O3 C5 -179.5(2)
C3 C7 O3 C5 -1.9(2)
C6 C5 O3 C7 104.2(2)
C4 C5 O3 C7 -19.5(2)
